data_4065404
loop_
_publ_author_name
'Ren, Shikuo'
'Xie, Zuowei'

_publ_section_title
;
 Reaction of a Zirconocene--Carboryne Complex with Pyridines: Ligand C--H
 Activation
;
_journal_issue 21
_journal_name_full Organometallics
_journal_page_first 5953
_journal_paper_doi 10.1021/om200772q
_journal_volume 30
_journal_year 2011
_chemical_formula_sum 'C23 H33 B10 N Zr'
_chemical_formula_weight 522.82
_chemical_name_systematic
;

 ?

;
_space_group_IT_number 9
_symmetry_cell_setting monoclinic
_symmetry_space_group_name_Hall 'C -2yc'
_symmetry_space_group_name_H-M 'C 1 c 1'
_atom_sites_solution_hydrogens geom
_atom_sites_solution_primary direct
_atom_sites_solution_secondary difmap
_audit_creation_method SHELXL-97
_cell_angle_alpha 90.00
_cell_angle_beta 120.85
_cell_angle_gamma 90.00
_cell_formula_units_Z 4
_cell_length_a 12.8057(4)
_cell_length_b 28.1392(8)
_cell_length_c 8.4877(2)
_cell_measurement_reflns_used 9859
_cell_measurement_temperature 296(2)
_cell_measurement_theta_max 27.89
_cell_measurement_theta_min 2.85
_cell_volume 2625.74(13)
_computing_cell_refinement 'Bruker SMART'
_computing_data_collection 'Bruker SMART'
_computing_data_reduction 'Bruker SAINT'
_computing_molecular_graphics 'Bruker SHELXTL'
_computing_publication_material 'Bruker SHELXTL'
_computing_structure_refinement 'SHELXL-97 (Sheldrick, 1997)'
_computing_structure_solution 'SHELXS-97 (Sheldrick, 1990)'
_diffrn_ambient_temperature 296(2)
_diffrn_measured_fraction_theta_full 0.988
_diffrn_measured_fraction_theta_max 0.988
_diffrn_measurement_device_type 'CCD area detector'
_diffrn_measurement_method 'phi and omega scans'
_diffrn_radiation_monochromator graphite
_diffrn_radiation_source 'fine-focus sealed tube'
_diffrn_radiation_type MoK\a
_diffrn_radiation_wavelength 0.71073
_diffrn_reflns_av_R_equivalents 0.0189
_diffrn_reflns_av_sigmaI/netI 0.0268
_diffrn_reflns_limit_h_max 16
_diffrn_reflns_limit_h_min -16
_diffrn_reflns_limit_k_max 36
_diffrn_reflns_limit_k_min -28
_diffrn_reflns_limit_l_max 8
_diffrn_reflns_limit_l_min -11
_diffrn_reflns_number 11625
_diffrn_reflns_theta_full 27.90
_diffrn_reflns_theta_max 27.90
_diffrn_reflns_theta_min 1.99
_exptl_absorpt_coefficient_mu 0.433
_exptl_absorpt_correction_T_max 1.000
_exptl_absorpt_correction_T_min 0.800893
_exptl_absorpt_correction_type multi-scan
_exptl_crystal_colour colourless
_exptl_crystal_density_diffrn 1.322
_exptl_crystal_density_meas 0
_exptl_crystal_density_method 'not measured'
_exptl_crystal_description block
_exptl_crystal_F_000 1072
_exptl_crystal_size_max 0.50
_exptl_crystal_size_mid 0.40
_exptl_crystal_size_min 0.20
_refine_diff_density_max 0.390
_refine_diff_density_min -0.357
_refine_diff_density_rms 0.044
_refine_ls_abs_structure_details 'Flack H D (1983), Acta Cryst. A39, 876-881'
_refine_ls_abs_structure_Flack 0.01(3)
_refine_ls_extinction_method none
_refine_ls_goodness_of_fit_ref 1.014
_refine_ls_hydrogen_treatment riding
_refine_ls_matrix_type full
_refine_ls_number_parameters 316
_refine_ls_number_reflns 5335
_refine_ls_number_restraints 2
_refine_ls_restrained_S_all 1.014
_refine_ls_R_factor_all 0.0300
_refine_ls_R_factor_gt 0.0263
_refine_ls_shift/su_max 0.002
_refine_ls_shift/su_mean 0.000
_refine_ls_structure_factor_coef Fsqd
_refine_ls_weighting_details 'calc w=1/[\s^2^(Fo^2^)+(0.0417P)^2^+0.8928P] where P=(Fo^2^+2Fc^2^)/3'
_refine_ls_weighting_scheme calc
_refine_ls_wR_factor_gt 0.0666
_refine_ls_wR_factor_ref 0.0702
_reflns_number_gt 4963
_reflns_number_total 5335
_reflns_threshold_expression >2sigma(I)
_cod_data_source_file om200772q_si_001.cif
_cod_data_source_block 7
_cod_depositor_comments
;
The following automatic conversions were performed:

'_symmetry_cell_setting' value 'Monoclinic' changed to 'monoclinic'
according to /home/saulius/struct/CIF-dictionaries/cif_core.dic
dictionary named 'cif_core.dic' version 2.4.1 from
2010-06-29.

'_exptl_absorpt_correction_type' value 'Multi-scan'
changed to 'multi-scan' according to
/home/saulius/struct/CIF-dictionaries/cif_core.dic dictionary named
'cif_core.dic' version 2.4.1 from 2010-06-29.

Automatic conversion script
Id: cif_fix_values 1715 2011-07-08 13:25:40Z adriana 
;
_cod_original_cell_volume 2625.85(13)
_cod_original_sg_symbol_H-M Cc
_cod_database_code 4065404

loop_
_symmetry_equiv_pos_as_xyz
'x, y, z'
'x, -y, z+1/2'
'x+1/2, y+1/2, z'
'x+1/2, -y+1/2, z+1/2'

loop_
_atom_site_label
_atom_site_type_symbol
_atom_site_fract_x
_atom_site_fract_y
_atom_site_fract_z
_atom_site_U_iso_or_equiv
_atom_site_adp_type
_atom_site_occupancy
_atom_site_symmetry_multiplicity
_atom_site_calc_flag
_atom_site_refinement_flags
Zr1 Zr 0.53523(2) 0.384305(6) 0.87539(2) 0.03309(6) Uani 1 1 d .
N1 N 0.59114(19) 0.33310(7) 1.1006(3) 0.0385(4) Uani 1 1 d .
C1 C 0.3542(2) 0.36310(9) 0.5670(3) 0.0381(5) Uani 1 1 d .
C2 C 0.3312(3) 0.30405(10) 0.5201(4) 0.0508(6) Uani 1 1 d .
H2 H 0.3978 0.2785 0.6183 0.061 Uiso 1 1 calc R
C11 C 0.7567(3) 0.39877(15) 0.9816(5) 0.0648(8) Uani 1 1 d .
H11A H 0.8175 0.4122 1.1003 0.078 Uiso 1 1 calc R
C12 C 0.7389(3) 0.35017(13) 0.9377(5) 0.0581(7) Uani 1 1 d .
H12A H 0.7835 0.3241 1.0221 0.070 Uiso 1 1 calc R
C13 C 0.6565(3) 0.34557(11) 0.7508(4) 0.0503(6) Uani 1 1 d .
H13A H 0.6355 0.3158 0.6810 0.060 Uiso 1 1 calc R
C14 C 0.6270(3) 0.39161(12) 0.6751(5) 0.0530(7) Uani 1 1 d .
H14A H 0.5827 0.3993 0.5439 0.064 Uiso 1 1 calc R
C15 C 0.6908(4) 0.42393(15) 0.8187(7) 0.0628(11) Uani 1 1 d .
H15A H 0.6971 0.4582 0.8043 0.075 Uiso 1 1 calc R
C16 C 0.5699(4) 0.44521(14) 1.1129(5) 0.0752(11) Uani 1 1 d .
H16A H 0.6450 0.4497 1.2315 0.090 Uiso 1 1 calc R
C17 C 0.5342(4) 0.47151(11) 0.9502(6) 0.0733(10) Uani 1 1 d .
H17A H 0.5814 0.4968 0.9358 0.088 Uiso 1 1 calc R
C18 C 0.4155(4) 0.45949(11) 0.8248(5) 0.0668(9) Uani 1 1 d .
H18A H 0.3641 0.4750 0.7060 0.080 Uiso 1 1 calc R
C19 C 0.3748(4) 0.42836(14) 0.9095(6) 0.0605(10) Uani 1 1 d .
H19A H 0.2904 0.4181 0.8594 0.073 Uiso 1 1 calc R
C20 C 0.4680(4) 0.42041(13) 1.0832(5) 0.0695(10) Uani 1 1 d .
H20A H 0.4612 0.4031 1.1777 0.083 Uiso 1 1 calc R
C21 C 0.4923(2) 0.31395(9) 0.9598(3) 0.0399(5) Uani 1 1 d .
C22 C 0.4491(3) 0.27082(9) 0.9867(4) 0.0477(6) Uani 1 1 d .
H22A H 0.3804 0.2566 0.8907 0.057 Uiso 1 1 calc R
C23 C 0.5095(3) 0.24991(10) 1.1565(4) 0.0543(7) Uani 1 1 d .
H23A H 0.4808 0.2215 1.1763 0.065 Uiso 1 1 calc R
C24 C 0.6129(3) 0.27084(10) 1.2986(4) 0.0504(6) Uani 1 1 d .
H24A H 0.6548 0.2562 1.4129 0.060 Uiso 1 1 calc R
C25 C 0.6535(2) 0.31369(9) 1.2697(3) 0.0414(5) Uani 1 1 d .
C26 C 0.7551(3) 0.33903(12) 1.4103(4) 0.0504(7) Uani 1 1 d .
C27 C 0.8335(4) 0.36143(14) 1.5305(5) 0.0622(10) Uani 1 1 d .
C28 C 0.9241(5) 0.39171(17) 1.6746(7) 0.0938(15) Uani 1 1 d .
H28A H 1.0045 0.3826 1.7007 0.113 Uiso 1 1 calc R
H28B H 0.9213 0.3874 1.7858 0.113 Uiso 1 1 calc R
C29 C 0.9012(8) 0.4451(2) 1.6163(9) 0.160(3) Uani 1 1 d .
H29A H 0.8145 0.4510 1.5575 0.192 Uiso 1 1 calc R
H29B H 0.9238 0.4501 1.5246 0.192 Uiso 1 1 calc R
C30 C 0.9693(7) 0.4836(3) 1.7719(11) 0.139(2) Uani 1 1 d .
H30A H 0.9448 0.5156 1.7246 0.167 Uiso 1 1 calc R
H30B H 0.9551 0.4787 1.8726 0.167 Uiso 1 1 calc R
C31 C 1.0961(8) 0.4744(3) 1.8280(17) 0.188(4) Uani 1 1 d .
H31A H 1.1480 0.4955 1.9263 0.281 Uiso 1 1 calc R
H31B H 1.1071 0.4796 1.7257 0.281 Uiso 1 1 calc R
H31C H 1.1163 0.4421 1.8690 0.281 Uiso 1 1 calc R
B3 B 0.3692(4) 0.33834(14) 0.3915(5) 0.0482(8) Uani 1 1 d .
H3 H 0.4578 0.3365 0.3999 0.058 Uiso 1 1 calc R
B4 B 0.2930(4) 0.39236(13) 0.3582(5) 0.0536(8) Uani 1 1 d .
H4 H 0.3303 0.4263 0.3445 0.064 Uiso 1 1 calc R
B5 B 0.2113(3) 0.38849(12) 0.4717(5) 0.0516(8) Uani 1 1 d .
H5 H 0.1941 0.4200 0.5317 0.062 Uiso 1 1 calc R
B6 B 0.2404(3) 0.33310(12) 0.5758(4) 0.0468(7) Uani 1 1 d .
H6 H 0.2443 0.3280 0.7072 0.056 Uiso 1 1 calc R
B7 B 0.2621(3) 0.29171(14) 0.2891(5) 0.0567(8) Uani 1 1 d .
H7 H 0.2802 0.2598 0.2319 0.068 Uiso 1 1 calc R
B8 B 0.2339(4) 0.34852(18) 0.1811(6) 0.0625(12) Uani 1 1 d .
H8 H 0.2330 0.3537 0.0519 0.075 Uiso 1 1 calc R
B9 B 0.1343(4) 0.37964(14) 0.2302(6) 0.0657(10) Uani 1 1 d .
H9 H 0.0679 0.4053 0.1323 0.079 Uiso 1 1 calc R
B10 B 0.1017(3) 0.34239(15) 0.3689(5) 0.0600(9) Uani 1 1 d .
H10 H 0.0138 0.3436 0.3627 0.072 Uiso 1 1 calc R
B11 B 0.1797(3) 0.28893(14) 0.4038(5) 0.0569(8) Uani 1 1 d .
H11 H 0.1438 0.2550 0.4208 0.068 Uiso 1 1 calc R
B12 B 0.1141(3) 0.31805(16) 0.1893(5) 0.0636(9) Uani 1 1 d .
H12 H 0.0347 0.3036 0.0653 0.076 Uiso 1 1 calc R

loop_
_atom_site_aniso_label
_atom_site_aniso_U_11
_atom_site_aniso_U_22
_atom_site_aniso_U_33
_atom_site_aniso_U_23
_atom_site_aniso_U_13
_atom_site_aniso_U_12
Zr1 0.03654(10) 0.03142(9) 0.03094(9) 0.00044(11) 0.01704(7) -0.00122(13)
N1 0.0407(11) 0.0377(10) 0.0349(10) 0.0028(7) 0.0180(9) 0.0011(8)
C1 0.0410(13) 0.0394(12) 0.0336(12) -0.0001(9) 0.0188(10) -0.0005(10)
C2 0.0574(17) 0.0487(15) 0.0406(14) -0.0044(11) 0.0210(13) -0.0078(12)
C11 0.0419(16) 0.092(2) 0.0569(19) -0.0127(17) 0.0227(14) -0.0199(16)
C12 0.0395(15) 0.076(2) 0.0634(19) 0.0128(15) 0.0294(14) 0.0098(13)
C13 0.0473(15) 0.0542(15) 0.0610(18) -0.0010(13) 0.0360(14) 0.0019(12)
C14 0.0482(16) 0.072(2) 0.0494(17) 0.0053(14) 0.0326(14) -0.0064(14)
C15 0.069(3) 0.053(2) 0.084(3) -0.0023(18) 0.052(2) -0.0205(19)
C16 0.075(2) 0.072(2) 0.0518(19) -0.0286(16) 0.0131(17) 0.0109(18)
C17 0.098(3) 0.0348(15) 0.102(3) -0.0172(15) 0.062(3) -0.0098(16)
C18 0.089(3) 0.0465(16) 0.0611(19) 0.0064(14) 0.0355(19) 0.0270(16)
C19 0.059(2) 0.058(2) 0.073(3) -0.0076(17) 0.040(2) 0.0091(17)
C20 0.109(3) 0.0592(19) 0.063(2) 0.0005(16) 0.061(2) 0.017(2)
C21 0.0387(13) 0.0426(13) 0.0357(12) 0.0020(9) 0.0172(10) -0.0009(10)
C22 0.0480(15) 0.0449(14) 0.0476(15) 0.0004(11) 0.0226(12) -0.0087(11)
C23 0.0612(17) 0.0444(14) 0.0606(18) 0.0114(12) 0.0336(15) -0.0033(12)
C24 0.0576(17) 0.0512(15) 0.0459(15) 0.0129(11) 0.0291(13) 0.0070(12)
C25 0.0467(14) 0.0456(13) 0.0323(12) 0.0049(10) 0.0205(11) 0.0068(11)
C26 0.0512(19) 0.0564(17) 0.0385(16) 0.0080(13) 0.0194(14) 0.0085(15)
C27 0.059(2) 0.066(2) 0.046(2) -0.0045(17) 0.0162(17) 0.0038(18)
C28 0.083(3) 0.096(3) 0.064(3) -0.018(2) 0.010(2) -0.019(2)
C29 0.194(7) 0.127(5) 0.085(4) 0.000(3) 0.018(4) -0.063(5)
C30 0.115(5) 0.127(5) 0.155(7) -0.007(4) 0.055(5) -0.008(4)
C31 0.153(7) 0.142(6) 0.299(13) -0.027(7) 0.139(8) 0.013(5)
B3 0.053(2) 0.059(2) 0.0406(19) -0.0106(15) 0.0291(18) -0.0123(17)
B4 0.058(2) 0.0561(19) 0.0405(17) 0.0094(13) 0.0208(15) -0.0038(15)
B5 0.0433(17) 0.0595(19) 0.0445(18) 0.0004(13) 0.0170(14) 0.0086(13)
B6 0.0421(16) 0.0562(18) 0.0407(15) -0.0004(12) 0.0202(13) -0.0061(13)
B7 0.055(2) 0.065(2) 0.0461(18) -0.0164(15) 0.0235(15) -0.0119(16)
B8 0.062(2) 0.086(3) 0.0328(17) -0.0019(17) 0.0194(17) -0.014(2)
B9 0.053(2) 0.073(2) 0.045(2) 0.0090(15) 0.0067(16) 0.0065(16)
B10 0.0414(17) 0.082(2) 0.0520(19) -0.0069(17) 0.0204(15) -0.0032(16)
B11 0.056(2) 0.063(2) 0.0511(19) -0.0071(15) 0.0265(16) -0.0172(15)
B12 0.0497(19) 0.084(3) 0.0405(17) -0.0094(16) 0.0110(14) -0.0099(17)

loop_
_atom_type_symbol
_atom_type_description
_atom_type_scat_dispersion_real
_atom_type_scat_dispersion_imag
_atom_type_scat_source
C C 0.0033 0.0016 'International Tables Vol C Tables 4.2.6.8 and 6.1.1.4'
H H 0.0000 0.0000 'International Tables Vol C Tables 4.2.6.8 and 6.1.1.4'
B B 0.0013 0.0007 'International Tables Vol C Tables 4.2.6.8 and 6.1.1.4'
N N 0.0061 0.0033 'International Tables Vol C Tables 4.2.6.8 and 6.1.1.4'
Zr Zr -2.9673 0.5597 'International Tables Vol C Tables 4.2.6.8 and 6.1.1.4'

loop_
_geom_angle_atom_site_label_1
_geom_angle_atom_site_label_2
_geom_angle_atom_site_label_3
_geom_angle
N1 Zr1 C16 84.52(12)
N1 Zr1 C18 126.67(10)
C16 Zr1 C18 53.38(12)
N1 Zr1 C1 117.60(8)
C16 Zr1 C1 133.32(10)
C18 Zr1 C1 82.33(11)
N1 Zr1 C14 125.62(10)
C16 Zr1 C14 122.35(14)
C18 Zr1 C14 105.66(12)
C1 Zr1 C14 79.50(10)
N1 Zr1 C11 89.42(11)
C16 Zr1 C11 84.24(13)
C18 Zr1 C11 113.52(13)
C1 Zr1 C11 132.37(10)
C14 Zr1 C11 53.31(12)
N1 Zr1 C13 94.86(9)
C16 Zr1 C13 137.50(12)
C18 Zr1 C13 137.86(11)
C1 Zr1 C13 84.20(9)
C14 Zr1 C13 32.39(10)
C11 Zr1 C13 53.27(11)
N1 Zr1 C15 121.04(13)
C16 Zr1 C15 91.14(16)
C18 Zr1 C15 93.86(14)
C1 Zr1 C15 107.50(13)
C14 Zr1 C15 32.13(13)
C11 Zr1 C15 31.82(14)
C13 Zr1 C15 53.10(13)
N1 Zr1 C17 117.22(11)
C16 Zr1 C17 32.71(13)
C18 Zr1 C17 31.65(13)
C1 Zr1 C17 111.65(12)
C14 Zr1 C17 98.85(12)
C11 Zr1 C17 84.48(14)
C13 Zr1 C17 127.18(11)
C15 Zr1 C17 74.18(13)
N1 Zr1 C20 74.56(10)
C16 Zr1 C20 31.83(14)
C18 Zr1 C20 52.27(12)
C1 Zr1 C20 110.93(12)
C14 Zr1 C20 151.28(14)
C11 Zr1 C20 113.94(14)
C13 Zr1 C20 164.25(13)
C15 Zr1 C20 122.37(15)
C17 Zr1 C20 52.53(13)
N1 Zr1 C19 98.19(12)
C16 Zr1 C19 52.73(13)
C18 Zr1 C19 31.98(13)
C1 Zr1 C19 82.36(12)
C14 Zr1 C19 136.11(13)
C11 Zr1 C19 134.86(14)
C13 Zr1 C19 164.49(12)
C15 Zr1 C19 124.57(10)
C17 Zr1 C19 52.49(13)
C20 Zr1 C19 31.01(14)
N1 Zr1 C12 74.46(9)
C16 Zr1 C12 110.37(12)
C18 Zr1 C12 144.62(13)
C1 Zr1 C12 114.93(10)
C14 Zr1 C12 52.72(11)
C11 Zr1 C12 31.99(12)
C13 Zr1 C12 31.62(10)
C15 Zr1 C12 52.37(13)
C17 Zr1 C12 116.45(13)
C20 Zr1 C12 132.64(13)
C19 Zr1 C12 162.71(13)
C21 N1 C25 124.3(2)
C21 N1 Zr1 75.45(14)
C25 N1 Zr1 160.19(18)
C2 C1 B6 58.74(18)
C2 C1 B5 106.2(2)
B6 C1 B5 60.40(19)
C2 C1 B4 107.0(2)
B6 C1 B4 109.2(2)
B5 C1 B4 60.7(2)
C2 C1 B3 59.37(18)
B6 C1 B3 108.0(2)
B5 C1 B3 108.6(2)
B4 C1 B3 60.4(2)
C2 C1 Zr1 115.55(16)
B6 C1 Zr1 114.82(16)
B5 C1 Zr1 125.20(17)
B4 C1 Zr1 129.90(18)
B3 C1 Zr1 122.43(18)
B6 C2 C1 61.24(17)
B6 C2 B3 111.9(2)
C1 C2 B3 61.59(18)
B6 C2 B11 62.6(2)
C1 C2 B11 112.7(2)
B3 C2 B11 112.4(2)
B6 C2 B7 113.2(2)
C1 C2 B7 113.0(2)
B3 C2 B7 62.2(2)
B11 C2 B7 61.8(2)
C15 C11 C12 107.4(3)
C15 C11 Zr1 74.3(2)
C12 C11 Zr1 75.46(17)
C13 C12 C11 108.6(3)
C13 C12 Zr1 72.76(16)
C11 C12 Zr1 72.55(18)
C12 C13 C14 107.7(3)
C12 C13 Zr1 75.62(17)
C14 C13 Zr1 73.49(16)
C15 C14 C13 107.4(3)
C15 C14 Zr1 74.4(2)
C13 C14 Zr1 74.12(16)
C11 C15 C14 108.7(3)
C11 C15 Zr1 73.9(2)
C14 C15 Zr1 73.43(19)
C20 C16 C17 106.4(3)
C20 C16 Zr1 75.34(19)
C17 C16 Zr1 74.80(18)
C18 C17 C16 107.5(3)
C18 C17 Zr1 73.41(18)
C16 C17 Zr1 72.49(18)
C17 C18 C19 108.2(3)
C17 C18 Zr1 74.95(19)
C19 C18 Zr1 74.9(2)
C20 C19 C18 108.1(4)
C20 C19 Zr1 74.4(2)
C18 C19 Zr1 73.1(2)
C19 C20 C16 109.7(4)
C19 C20 Zr1 74.6(2)
C16 C20 Zr1 72.83(19)
N1 C21 C22 118.5(2)
C23 C22 C21 119.1(3)
C22 C23 C24 120.4(3)
C25 C24 C23 119.6(3)
N1 C25 C24 118.0(2)
N1 C25 C26 118.5(2)
C24 C25 C26 123.5(2)
C27 C26 C25 175.0(4)
C26 C27 C28 176.1(5)
C27 C28 C29 111.0(4)
C28 C29 C30 117.4(5)
C31 C30 C29 101.3(7)
C2 B3 C1 59.05(17)
C2 B3 B4 106.0(2)
C1 B3 B4 59.56(18)
C2 B3 B8 106.6(3)
C1 B3 B8 108.6(3)
B4 B3 B8 61.1(2)
C2 B3 B7 59.40(19)
C1 B3 B7 108.6(2)
B4 B3 B7 109.7(3)
B8 B3 B7 60.7(2)
C1 B4 B3 60.01(18)
C1 B4 B5 59.54(18)
B3 B4 B5 107.4(2)
C1 B4 B9 107.7(3)
B3 B4 B9 107.0(3)
B5 B4 B9 60.4(2)
C1 B4 B8 107.9(3)
B3 B4 B8 59.7(2)
B5 B4 B8 107.8(3)
B9 B4 B8 59.3(2)
C1 B5 B6 59.47(17)
C1 B5 B4 59.74(19)
B6 B5 B4 107.7(2)
C1 B5 B10 107.9(2)
B6 B5 B10 60.2(2)
B4 B5 B10 108.6(3)
C1 B5 B9 108.0(3)
B6 B5 B9 108.0(3)
B4 B5 B9 60.6(2)
B10 B5 B9 60.0(2)
C2 B6 C1 60.02(17)
C2 B6 B5 107.0(2)
C1 B6 B5 60.14(18)
C2 B6 B10 106.3(2)
C1 B6 B10 109.1(2)
B5 B6 B10 61.0(2)
C2 B6 B11 59.87(19)
C1 B6 B11 109.5(2)
B5 B6 B11 108.8(2)
B10 B6 B11 59.3(2)
C2 B7 B11 59.01(19)
C2 B7 B3 58.37(18)
B11 B7 B3 107.1(2)
C2 B7 B8 104.7(3)
B11 B7 B8 107.6(3)
B3 B7 B8 59.4(2)
C2 B7 B12 104.8(3)
B11 B7 B12 59.5(2)
B3 B7 B12 106.9(3)
B8 B7 B12 60.0(3)
B3 B8 B9 107.2(3)
B3 B8 B7 59.9(2)
B9 B8 B7 107.7(3)
B3 B8 B4 59.1(2)
B9 B8 B4 60.2(2)
B7 B8 B4 107.4(3)
B3 B8 B12 107.5(3)
B9 B8 B12 59.4(3)
B7 B8 B12 60.2(2)
B4 B8 B12 107.4(3)
B12 B9 B8 61.0(3)
B12 B9 B10 59.3(2)
B8 B9 B10 107.9(3)
B12 B9 B5 107.7(3)
B8 B9 B5 107.5(3)
B10 B9 B5 59.9(2)
B12 B9 B4 108.9(3)
B8 B9 B4 60.5(2)
B10 B9 B4 107.2(3)
B5 B9 B4 58.9(2)
B11 B10 B12 60.7(2)
B11 B10 B6 60.4(2)
B12 B10 B6 108.4(3)
B11 B10 B5 107.9(2)
B12 B10 B5 108.2(3)
B6 B10 B5 58.71(19)
B11 B10 B9 108.2(3)
B12 B10 B9 59.8(2)
B6 B10 B9 106.8(2)
B5 B10 B9 60.0(2)
C2 B11 B10 105.3(2)
C2 B11 B6 57.49(18)
B10 B11 B6 60.3(2)
C2 B11 B7 59.21(19)
B10 B11 B7 108.6(3)
B6 B11 B7 106.9(2)
C2 B11 B12 106.1(2)
B10 B11 B12 59.8(2)
B6 B11 B12 107.5(3)
B7 B11 B12 60.9(2)
B10 B12 B9 60.8(3)
B10 B12 B11 59.5(2)
B9 B12 B11 108.0(3)
B10 B12 B8 108.0(3)
B9 B12 B8 59.6(3)
B11 B12 B8 107.3(3)
B10 B12 B7 107.2(3)
B9 B12 B7 107.5(3)
B11 B12 B7 59.5(2)
B8 B12 B7 59.8(2)

loop_
_geom_bond_atom_site_label_1
_geom_bond_atom_site_label_2
_geom_bond_distance
Zr1 N1 2.200(2)
Zr1 C16 2.506(3)
Zr1 C18 2.517(3)
Zr1 C1 2.522(3)
Zr1 C14 2.523(3)
Zr1 C11 2.530(3)
Zr1 C13 2.531(3)
Zr1 C15 2.535(4)
Zr1 C17 2.536(3)
Zr1 C20 2.538(3)
Zr1 C19 2.540(4)
Zr1 C12 2.567(3)
N1 C21 1.330(3)
N1 C25 1.349(3)
C1 C2 1.699(4)
C1 B6 1.719(4)
C1 B5 1.731(4)
C1 B4 1.734(4)
C1 B3 1.742(4)
C2 B6 1.676(5)
C2 B3 1.704(5)
C2 B11 1.719(5)
C2 B7 1.723(4)
C11 C15 1.388(6)
C11 C12 1.405(5)
C12 C13 1.389(5)
C13 C14 1.409(4)
C14 C15 1.400(6)
C16 C20 1.384(6)
C16 C17 1.420(6)
C17 C18 1.378(5)
C18 C19 1.393(6)
C19 C20 1.358(6)
C21 C22 1.400(4)
C22 C23 1.370(4)
C23 C24 1.385(4)
C24 C25 1.384(4)
C25 C26 1.426(4)
C26 C27 1.181(5)
C27 C28 1.454(6)
C28 C29 1.562(7)
C29 C30 1.579(9)
C30 C31 1.462(9)
B3 B4 1.750(5)
B3 B8 1.761(6)
B3 B7 1.771(5)
B4 B5 1.751(5)
B4 B9 1.782(6)
B4 B8 1.786(6)
B5 B6 1.735(5)
B5 B10 1.777(5)
B5 B9 1.779(6)
B6 B10 1.763(5)
B6 B11 1.765(5)
B7 B11 1.767(5)
B7 B8 1.785(7)
B7 B12 1.793(6)
B8 B9 1.765(7)
B8 B12 1.790(6)
B9 B12 1.761(6)
B9 B10 1.778(6)
B10 B11 1.745(6)
B10 B12 1.751(6)
B11 B12 1.768(5)
